data_2023064
loop_
_publ_author_name
'Naghiyev, Farid N.'
'Khrustalev, Victor N.'
'Akkurt, Mehmet'
'Dobrokhotova, Ekaterina V.'
'Bhattarai, Ajaya'
'Khalilov, Ali N.'
'Mamedov, &#x130;brahim G'

_publ_section_title
;
 Crystal structure and Hirshfeld surface analysis of
 6-imino-8-(4-methyl-phen-yl)-1,3,4,6-tetra-hydro-2<i>H</i>-pyrido[1,2-<i>a</i>]pyrimidine-7,9-dicarbo-nitrile.
;
_journal_coeditor_code NX2006
_journal_issue 'Pt 4'
_journal_name_full 'Acta crystallographica. Section E, Crystallographic communications'
_journal_page_first 378
_journal_page_last 382
_journal_paper_doi 10.1107/S2056989024002500
_journal_volume 80
_journal_year 2024
_chemical_formula_iupac 'C17 H15 N5'
_chemical_formula_moiety 'C17 H15 N5'
_chemical_formula_sum 'C17 H15 N5'
_chemical_formula_weight 289.34
_chemical_name_systematic
6-Imino-8-(4-methylphenyl)-1,3,4,6-tetrahydro-2<i>H</i>-pyrido[1,2-<i>a</i>]pyrimidine-7,9-dicarbonitrile
_space_group_crystal_system monoclinic
_space_group_IT_number 14
_space_group_name_Hall '-P 2ybc'
_space_group_name_H-M_alt 'P 1 21/c 1'
_atom_sites_solution_hydrogens mixed
_audit_creation_method SHELXL-2018/3
_cell_angle_alpha 90
_cell_angle_beta 92.435(7)
_cell_angle_gamma 90
_cell_formula_units_Z 4
_cell_length_a 6.2459(4)
_cell_length_b 14.1480(9)
_cell_length_c 16.2111(11)
_cell_measurement_reflns_used 600
_cell_measurement_temperature 100(2)
_cell_measurement_theta_max 26.0
_cell_measurement_theta_min 2.6
_cell_volume 1431.23(16)
_computing_cell_refinement
;
<i>iMosflm</i> (Battye <i>et al.</i>,  2011)
;
_computing_data_collection
;
<i>Marccd</i> (Doyle, 2011)
;
_computing_data_reduction
;
<i>iMosflm</i> (Battye <i>et al.</i>,  2011)
;
_computing_molecular_graphics
;
ORTEP-3 for Windows (Farrugia, 2012)
;
_computing_publication_material
;
PLATON (Spek, 2020)
;
_computing_structure_refinement
;
<i>SHELXL2019/3</i> (Sheldrick, 2015b)
;
_computing_structure_solution
;
<i>SHELXT2014/5</i> (Sheldrick, 2015a)
;
_diffrn_ambient_temperature 100(2)
_diffrn_measured_fraction_theta_full 0.995
_diffrn_measured_fraction_theta_max 0.995
_diffrn_measurement_device_type 'Rayonix SX165 CCD'
_diffrn_measurement_method '/f scan'
_diffrn_radiation_type synchrotron
_diffrn_radiation_wavelength 0.74500
_diffrn_reflns_av_R_equivalents 0.0486
_diffrn_reflns_av_unetI/netI 0.0338
_diffrn_reflns_limit_h_max 8
_diffrn_reflns_limit_h_min -8
_diffrn_reflns_limit_k_max 19
_diffrn_reflns_limit_k_min -19
_diffrn_reflns_limit_l_max 22
_diffrn_reflns_limit_l_min -22
_diffrn_reflns_number 16784
_diffrn_reflns_theta_full 26.551
_diffrn_reflns_theta_max 31.024
_diffrn_reflns_theta_min 2.636
_exptl_absorpt_coefficient_mu 0.093
_exptl_absorpt_correction_T_max 0.989
_exptl_absorpt_correction_T_min 0.981
_exptl_absorpt_correction_type multi-scan
_exptl_absorpt_process_details
;
(Scala; Evans, 2006)
;
_exptl_crystal_colour yellow
_exptl_crystal_density_diffrn 1.343
_exptl_crystal_description needle
_exptl_crystal_F_000 608
_exptl_crystal_size_max 0.130
_exptl_crystal_size_mid 0.030
_exptl_crystal_size_min 0.010
_refine_diff_density_max 0.303
_refine_diff_density_min -0.244
_refine_ls_extinction_method none
_refine_ls_goodness_of_fit_ref 1.039
_refine_ls_hydrogen_treatment mixed
_refine_ls_matrix_type full
_refine_ls_number_parameters 206
_refine_ls_number_reflns 3956
_refine_ls_number_restraints 0
_refine_ls_restrained_S_all 1.039
_refine_ls_R_factor_all 0.0611
_refine_ls_R_factor_gt 0.0446
_refine_ls_shift/su_max 0.000
_refine_ls_shift/su_mean 0.000
_refine_ls_structure_factor_coef Fsqd
_refine_ls_weighting_details 'w=1/[\s^2^(Fo^2^)+(0.0455P)^2^+0.6432P] where P=(Fo^2^+2Fc^2^)/3'
_refine_ls_weighting_scheme calc
_refine_ls_wR_factor_gt 0.1035
_refine_ls_wR_factor_ref 0.1132
_reflns_number_gt 3119
_reflns_number_total 3956
_reflns_threshold_expression 'I > 2\s(I)'
_cod_data_source_file nx2006.cif
_cod_data_source_block I
_cod_depositor_comments 'Adding full bibliography for 2023064.cif.'
_cod_original_sg_symbol_H-M 'P 21/c'
_cod_database_code 2023064
_shelx_space_group_comment
;
The symmetry employed for this shelxl refinement is uniquely defined
by the following loop, which should always be used as a source of
symmetry information in preference to the above space-group names.
They are only intended as comments.
;
_shelx_estimated_absorpt_t_min 0.988
_shelx_estimated_absorpt_t_max 0.999

loop_
_space_group_symop_operation_xyz
'x, y, z'
'-x, y+1/2, -z+1/2'
'-x, -y, -z'
'x, -y-1/2, z-1/2'

loop_
_atom_site_type_symbol
_atom_site_label
_atom_site_fract_x
_atom_site_fract_y
_atom_site_fract_z
_atom_site_U_iso_or_equiv
_atom_site_adp_type
_atom_site_calc_flag
_atom_site_occupancy
_atom_site_disorder_assembly
_atom_site_disorder_group
N N1 1.22846(18) 0.85962(8) 0.43598(6) 0.0203(2) Uani d 1 . .
H H1 1.338(3) 0.8968(12) 0.4519(10) 0.024 Uiso d 1 . .
C C2 1.2417(2) 0.80620(10) 0.35940(7) 0.0218(2) Uani d 1 . .
H H2A 1.303447 0.742845 0.370787 0.026 Uiso calc 1 . .
H H2B 1.334227 0.839650 0.320792 0.026 Uiso calc 1 . .
C C3 1.0165(2) 0.79718(10) 0.32220(7) 0.0217(2) Uani d 1 . .
H H3A 1.018198 0.760667 0.270134 0.026 Uiso calc 1 . .
H H3B 0.957031 0.860657 0.309545 0.026 Uiso calc 1 . .
C C4 0.8787(2) 0.74716(9) 0.38329(8) 0.0220(3) Uani d 1 . .
H H4A 0.726345 0.751480 0.364155 0.026 Uiso calc 1 . .
H H4B 0.918397 0.679453 0.385898 0.026 Uiso calc 1 . .
N N5 0.90562(17) 0.78939(8) 0.46706(6) 0.0188(2) Uani d 1 . .
C C6 0.7437(2) 0.76717(9) 0.52209(7) 0.0196(2) Uani d 1 . .
N N6 0.60252(19) 0.70637(8) 0.49720(7) 0.0246(2) Uani d 1 . .
H H6 0.504(3) 0.6963(13) 0.5390(11) 0.030 Uiso d 1 . .
C C7 0.7591(2) 0.81478(9) 0.60171(7) 0.0191(2) Uani d 1 . .
C C8 0.91651(19) 0.88052(9) 0.62207(7) 0.0181(2) Uani d 1 . .
C C9 1.07340(19) 0.89846(9) 0.56422(7) 0.0184(2) Uani d 1 . .
C C9A 1.07054(19) 0.84860(9) 0.48773(7) 0.0177(2) Uani d 1 . .
C C10 0.6013(2) 0.78674(9) 0.65782(8) 0.0218(3) Uani d 1 . .
N N10 0.4674(2) 0.75999(9) 0.69863(8) 0.0291(3) Uani d 1 . .
C C11 0.91976(19) 0.93141(9) 0.70229(7) 0.0185(2) Uani d 1 . .
C C12 1.1058(2) 0.93959(9) 0.75279(7) 0.0206(2) Uani d 1 . .
H H12 1.235238 0.911116 0.736637 0.025 Uiso calc 1 . .
C C13 1.1016(2) 0.98949(10) 0.82682(8) 0.0224(3) Uani d 1 . .
H H13 1.228854 0.994184 0.860790 0.027 Uiso calc 1 . .
C C14 0.9150(2) 1.03264(9) 0.85215(8) 0.0219(3) Uani d 1 . .
C C15 0.7295(2) 1.02285(9) 0.80184(8) 0.0220(3) Uani d 1 . .
H H15 0.599979 1.050941 0.818303 0.026 Uiso calc 1 . .
C C16 0.7307(2) 0.97293(9) 0.72833(7) 0.0204(2) Uani d 1 . .
H H16 0.602065 0.966821 0.695323 0.025 Uiso calc 1 . .
C C17 0.9088(2) 1.09051(11) 0.92991(8) 0.0285(3) Uani d 1 . .
H H17A 1.047423 1.086173 0.960301 0.043 Uiso calc 1 . .
H H17B 0.795831 1.066382 0.964407 0.043 Uiso calc 1 . .
H H17C 0.878970 1.156666 0.915642 0.043 Uiso calc 1 . .
C C18 1.2316(2) 0.96948(9) 0.57532(7) 0.0190(2) Uani d 1 . .
N N18 1.36293(18) 1.02717(8) 0.57859(7) 0.0228(2) Uani d 1 . .

loop_
_atom_site_aniso_label
_atom_site_aniso_U_11
_atom_site_aniso_U_22
_atom_site_aniso_U_33
_atom_site_aniso_U_12
_atom_site_aniso_U_13
_atom_site_aniso_U_23
N1 0.0197(5) 0.0226(5) 0.0188(5) -0.0025(4) 0.0026(4) -0.0023(4)
C2 0.0240(6) 0.0227(6) 0.0189(5) -0.0004(5) 0.0036(4) -0.0017(5)
C3 0.0249(6) 0.0227(6) 0.0174(5) 0.0001(5) 0.0010(4) -0.0015(4)
C4 0.0236(6) 0.0229(6) 0.0195(5) -0.0021(5) 0.0007(4) -0.0035(4)
N5 0.0193(5) 0.0199(5) 0.0173(4) -0.0008(4) 0.0011(4) -0.0010(4)
C6 0.0186(5) 0.0207(6) 0.0195(5) -0.0004(5) 0.0011(4) 0.0016(4)
N6 0.0240(5) 0.0264(6) 0.0236(5) -0.0055(5) 0.0023(4) -0.0015(4)
C7 0.0195(5) 0.0194(6) 0.0186(5) -0.0006(5) 0.0021(4) 0.0010(4)
C8 0.0182(5) 0.0188(6) 0.0173(5) 0.0027(5) 0.0004(4) 0.0013(4)
C9 0.0179(5) 0.0191(6) 0.0181(5) -0.0012(5) 0.0000(4) 0.0003(4)
C9A 0.0170(5) 0.0175(5) 0.0184(5) 0.0014(4) -0.0004(4) 0.0019(4)
C10 0.0235(6) 0.0216(6) 0.0203(5) -0.0012(5) 0.0015(5) -0.0013(4)
N10 0.0315(6) 0.0284(6) 0.0278(6) -0.0052(5) 0.0082(5) -0.0006(5)
C11 0.0195(6) 0.0188(5) 0.0173(5) -0.0009(5) 0.0016(4) 0.0008(4)
C12 0.0204(6) 0.0214(6) 0.0200(5) 0.0002(5) 0.0013(4) 0.0020(4)
C13 0.0216(6) 0.0246(6) 0.0208(6) -0.0029(5) -0.0011(4) 0.0009(5)
C14 0.0256(6) 0.0210(6) 0.0191(5) -0.0024(5) 0.0023(5) -0.0009(4)
C15 0.0218(6) 0.0211(6) 0.0233(6) 0.0018(5) 0.0029(4) -0.0003(5)
C16 0.0190(6) 0.0215(6) 0.0207(5) -0.0008(5) 0.0003(4) 0.0009(4)
C17 0.0328(7) 0.0293(7) 0.0232(6) 0.0009(6) -0.0002(5) -0.0077(5)
C18 0.0204(5) 0.0213(6) 0.0154(5) 0.0022(5) 0.0004(4) -0.0001(4)
N18 0.0223(5) 0.0250(5) 0.0211(5) -0.0020(5) -0.0003(4) -0.0004(4)

loop_
_atom_type_symbol
_atom_type_description
_atom_type_scat_dispersion_real
_atom_type_scat_dispersion_imag
_atom_type_scat_source
C C 0.0040 0.0018 'International Tables Vol C Tables 4.2.6.8 and 6.1.1.4'
H H 0.0000 0.0000 'International Tables Vol C Tables 4.2.6.8 and 6.1.1.4'
N N 0.0074 0.0036 'International Tables Vol C Tables 4.2.6.8 and 6.1.1.4'

loop_
_geom_angle_atom_site_label_1
_geom_angle_atom_site_label_2
_geom_angle_atom_site_label_3
_geom_angle_site_symmetry_1
_geom_angle_site_symmetry_3
_geom_angle
_geom_angle_publ_flag
C9A N1 C2 . . 123.11(11) ?
C9A N1 H1 . . 117.8(10) ?
C2 N1 H1 . . 118.7(11) ?
N1 C2 C3 . . 107.31(10) ?
N1 C2 H2A . . 110.3 ?
C3 C2 H2A . . 110.3 ?
N1 C2 H2B . . 110.3 ?
C3 C2 H2B . . 110.3 ?
H2A C2 H2B . . 108.5 ?
C2 C3 C4 . . 108.88(10) ?
C2 C3 H3A . . 109.9 ?
C4 C3 H3A . . 109.9 ?
C2 C3 H3B . . 109.9 ?
C4 C3 H3B . . 109.9 ?
H3A C3 H3B . . 108.3 ?
N5 C4 C3 . . 111.35(10) ?
N5 C4 H4A . . 109.4 ?
C3 C4 H4A . . 109.4 ?
N5 C4 H4B . . 109.4 ?
C3 C4 H4B . . 109.4 ?
H4A C4 H4B . . 108.0 ?
C9A N5 C6 . . 122.49(10) ?
C9A N5 C4 . . 121.90(10) ?
C6 N5 C4 . . 115.55(10) ?
N6 C6 N5 . . 116.82(11) ?
N6 C6 C7 . . 127.35(12) ?
N5 C6 C7 . . 115.81(11) ?
C6 N6 H6 . . 109.5(11) ?
C8 C7 C10 . . 122.59(11) ?
C8 C7 C6 . . 122.82(11) ?
C10 C7 C6 . . 114.58(11) ?
C7 C8 C9 . . 118.05(11) ?
C7 C8 C11 . . 121.18(11) ?
C9 C8 C11 . . 120.77(11) ?
C8 C9 C18 . . 123.04(11) ?
C8 C9 C9A . . 120.44(11) ?
C18 C9 C9A . . 116.40(11) ?
N1 C9A N5 . . 119.41(11) ?
N1 C9A C9 . . 120.53(11) ?
N5 C9A C9 . . 120.06(11) ?
N10 C10 C7 . . 174.99(14) ?
C12 C11 C16 . . 118.66(11) ?
C12 C11 C8 . . 122.20(11) ?
C16 C11 C8 . . 119.13(11) ?
C13 C12 C11 . . 120.05(12) ?
C13 C12 H12 . . 120.0 ?
C11 C12 H12 . . 120.0 ?
C14 C13 C12 . . 121.50(12) ?
C14 C13 H13 . . 119.2 ?
C12 C13 H13 . . 119.2 ?
C13 C14 C15 . . 117.94(11) ?
C13 C14 C17 . . 122.48(12) ?
C15 C14 C17 . . 119.56(12) ?
C16 C15 C14 . . 121.27(12) ?
C16 C15 H15 . . 119.4 ?
C14 C15 H15 . . 119.4 ?
C15 C16 C11 . . 120.55(12) ?
C15 C16 H16 . . 119.7 ?
C11 C16 H16 . . 119.7 ?
C14 C17 H17A . . 109.5 ?
C14 C17 H17B . . 109.5 ?
H17A C17 H17B . . 109.5 ?
C14 C17 H17C . . 109.5 ?
H17A C17 H17C . . 109.5 ?
H17B C17 H17C . . 109.5 ?
N18 C18 C9 . . 175.26(13) ?

loop_
_geom_bond_atom_site_label_1
_geom_bond_atom_site_label_2
_geom_bond_site_symmetry_2
_geom_bond_distance
_geom_bond_publ_flag
N1 C9A . 1.3310(16) ?
N1 C2 . 1.4587(16) ?
N1 H1 . 0.894(17) ?
C2 C3 . 1.5123(18) ?
C2 H2A . 0.9900 ?
C2 H2B . 0.9900 ?
C3 C4 . 1.5150(18) ?
C3 H3A . 0.9900 ?
C3 H3B . 0.9900 ?
C4 N5 . 1.4865(15) ?
C4 H4A . 0.9900 ?
C4 H4B . 0.9900 ?
N5 C9A . 1.3586(16) ?
N5 C6 . 1.4120(16) ?
C6 N6 . 1.2847(17) ?
C6 C7 . 1.4555(17) ?
N6 H6 . 0.944(18) ?
C7 C8 . 1.3833(17) ?
C7 C10 . 1.4252(17) ?
C8 C9 . 1.4080(17) ?
C8 C11 . 1.4859(16) ?
C9 C18 . 1.4155(17) ?
C9 C9A . 1.4259(16) ?
C10 N10 . 1.1524(18) ?
C11 C12 . 1.3974(17) ?
C11 C16 . 1.4002(17) ?
C12 C13 . 1.3936(17) ?
C12 H12 . 0.9500 ?
C13 C14 . 1.3929(19) ?
C13 H13 . 0.9500 ?
C14 C15 . 1.3947(18) ?
C14 C17 . 1.5050(18) ?
C15 C16 . 1.3855(17) ?
C15 H15 . 0.9500 ?
C16 H16 . 0.9500 ?
C17 H17A . 0.9800 ?
C17 H17B . 0.9800 ?
C17 H17C . 0.9800 ?
C18 N18 . 1.1567(17) ?

loop_
_geom_hbond_atom_site_label_D
_geom_hbond_atom_site_label_H
_geom_hbond_atom_site_label_A
_geom_hbond_site_symmetry_A
_geom_hbond_distance_DH
_geom_hbond_distance_HA
_geom_hbond_distance_DA
_geom_hbond_angle_DHA
_geom_hbond_publ_flag
N1 H1 N18 3_876 0.892(18) 2.229(18) 3.0308(16) 149.3(14) yes
C2 H2B N10 4_675 0.99 2.60 3.1574(18) 116 yes
C16 H16 N18 1_455 0.95 2.51 3.3592(17) 149 yes
C3 H3B Cg3 3_776 0.99 2.77 3.5553(15) 136 yes
C4 H4B Cg3 4_564 0.99 2.88 3.6750(14) 138 yes
C17 H17C Cg2 2_756 0.98 2.88 3.6306(16) 134 yes

loop_
_geom_torsion_atom_site_label_1
_geom_torsion_atom_site_label_2
_geom_torsion_atom_site_label_3
_geom_torsion_atom_site_label_4
_geom_torsion_site_symmetry_1
_geom_torsion_site_symmetry_2
_geom_torsion_site_symmetry_3
_geom_torsion_site_symmetry_4
_geom_torsion
_geom_torsion_publ_flag
C9A N1 C2 C3 . . . . 38.85(16) ?
N1 C2 C3 C4 . . . . -59.02(13) ?
C2 C3 C4 N5 . . . . 48.56(14) ?
C3 C4 N5 C9A . . . . -14.66(16) ?
C3 C4 N5 C6 . . . . 162.65(11) ?
C9A N5 C6 N6 . . . . -176.32(12) ?
C4 N5 C6 N6 . . . . 6.39(17) ?
C9A N5 C6 C7 . . . . 2.43(17) ?
C4 N5 C6 C7 . . . . -174.86(11) ?
N6 C6 C7 C8 . . . . -179.04(13) ?
N5 C6 C7 C8 . . . . 2.36(18) ?
N6 C6 C7 C10 . . . . 2.2(2) ?
N5 C6 C7 C10 . . . . -176.36(11) ?
C10 C7 C8 C9 . . . . 175.72(12) ?
C6 C7 C8 C9 . . . . -2.91(18) ?
C10 C7 C8 C11 . . . . -4.73(19) ?
C6 C7 C8 C11 . . . . 176.65(11) ?
C7 C8 C9 C18 . . . . 174.72(11) ?
C11 C8 C9 C18 . . . . -4.83(18) ?
C7 C8 C9 C9A . . . . -1.12(18) ?
C11 C8 C9 C9A . . . . 179.33(11) ?
C2 N1 C9A N5 . . . . -4.15(18) ?
C2 N1 C9A C9 . . . . 175.97(11) ?
C6 N5 C9A N1 . . . . 173.71(11) ?
C4 N5 C9A N1 . . . . -9.17(18) ?
C6 N5 C9A C9 . . . . -6.41(18) ?
C4 N5 C9A C9 . . . . 170.71(11) ?
C8 C9 C9A N1 . . . . -174.37(11) ?
C18 C9 C9A N1 . . . . 9.52(17) ?
C8 C9 C9A N5 . . . . 5.75(18) ?
C18 C9 C9A N5 . . . . -170.36(11) ?
C7 C8 C11 C12 . . . . 132.01(13) ?
C9 C8 C11 C12 . . . . -48.44(17) ?
C7 C8 C11 C16 . . . . -48.17(17) ?
C9 C8 C11 C16 . . . . 131.37(13) ?
C16 C11 C12 C13 . . . . -0.95(18) ?
C8 C11 C12 C13 . . . . 178.86(12) ?
C11 C12 C13 C14 . . . . -0.42(19) ?
C12 C13 C14 C15 . . . . 1.33(19) ?
C12 C13 C14 C17 . . . . -177.21(13) ?
C13 C14 C15 C16 . . . . -0.88(19) ?
C17 C14 C15 C16 . . . . 177.71(12) ?
C14 C15 C16 C11 . . . . -0.48(19) ?
C12 C11 C16 C15 . . . . 1.40(18) ?
C8 C11 C16 C15 . . . . -178.42(12) ?
